data_4509340
loop_
_publ_author_name
'Wishkerman, Sara'
'Bernstein, Joel'
'Hickey, Magali B.'

_publ_section_title
;
 Crystal Engineering with Cocrystals of Benzo-[18]Crown-6 and Urea and
 Thiourea Derivatives
;
_journal_issue 7
_journal_name_full 'Crystal Growth &amp; Design'
_journal_page_first 3204
_journal_paper_doi 10.1021/cg801261h
_journal_volume 9
_journal_year 2009
_chemical_formula_sum 'C17 H28 N2 O6 S'
_chemical_formula_weight 388.47
_chemical_name_systematic
; 
 ? 
;
_space_group_IT_number 14
_symmetry_space_group_name_Hall '-P 2yn'
_symmetry_space_group_name_H-M 'P 1 21/n 1'
_atom_sites_solution_hydrogens geom
_atom_sites_solution_primary direct
_atom_sites_solution_secondary difmap
_audit_creation_method SHELXL-97
_cell_angle_alpha 90.00
_cell_angle_beta 91.902(5)
_cell_angle_gamma 90.00
_cell_formula_units_Z 4
_cell_length_a 10.445(3)
_cell_length_b 13.630(4)
_cell_length_c 14.767(4)
_cell_measurement_temperature 293(2)
_cell_volume 2101.2(10)
_computing_structure_refinement 'SHELXL-97 (Sheldrick, 1997)'
_computing_structure_solution 'SHELXS-97 (Sheldrick, 1990)'
_diffrn_ambient_temperature 293(2)
_diffrn_measured_fraction_theta_full 0.932
_diffrn_measured_fraction_theta_max 0.932
_diffrn_radiation_monochromator graphite
_diffrn_radiation_source 'fine-focus sealed tube'
_diffrn_radiation_type MoK\a
_diffrn_radiation_wavelength 0.71073
_diffrn_reflns_av_R_equivalents 0.0234
_diffrn_reflns_av_sigmaI/netI 0.0301
_diffrn_reflns_limit_h_max 13
_diffrn_reflns_limit_h_min -13
_diffrn_reflns_limit_k_max 18
_diffrn_reflns_limit_k_min -17
_diffrn_reflns_limit_l_max 19
_diffrn_reflns_limit_l_min -12
_diffrn_reflns_number 12508
_diffrn_reflns_theta_full 28.35
_diffrn_reflns_theta_max 28.35
_diffrn_reflns_theta_min 2.03
_exptl_absorpt_coefficient_mu 0.186
_exptl_crystal_density_diffrn 1.228
_exptl_crystal_density_method 'not measured'
_exptl_crystal_F_000 832
_refine_diff_density_max 0.223
_refine_diff_density_min -0.192
_refine_diff_density_rms 0.039
_refine_ls_extinction_method none
_refine_ls_goodness_of_fit_ref 0.697
_refine_ls_hydrogen_treatment mixed
_refine_ls_matrix_type full
_refine_ls_number_parameters 364
_refine_ls_number_reflns 4888
_refine_ls_number_restraints 0
_refine_ls_restrained_S_all 0.697
_refine_ls_R_factor_all 0.0616
_refine_ls_R_factor_gt 0.0404
_refine_ls_shift/su_max 1.643
_refine_ls_shift/su_mean 0.224
_refine_ls_structure_factor_coef Fsqd
_refine_ls_weighting_details 'calc w=1/[\s^2^(Fo^2^)+(0.1610P)^2^+0.5645P] where P=(Fo^2^+2Fc^2^)/3'
_refine_ls_weighting_scheme calc
_refine_ls_wR_factor_gt 0.1273
_refine_ls_wR_factor_ref 0.1647
_reflns_number_gt 3453
_reflns_number_total 4888
_reflns_threshold_expression >2sigma(I)
_cod_data_source_file cg801261hsup1.cif
_cod_data_source_block saraw2
_cod_original_cell_volume 2101.3(11)
_cod_database_code 4509340

loop_
_symmetry_equiv_pos_as_xyz
'x, y, z'
'-x+1/2, y+1/2, -z+1/2'
'-x, -y, -z'
'x-1/2, -y-1/2, z-1/2'

loop_
_atom_site_label
_atom_site_type_symbol
_atom_site_fract_x
_atom_site_fract_y
_atom_site_fract_z
_atom_site_U_iso_or_equiv
_atom_site_adp_type
_atom_site_occupancy
_atom_site_symmetry_multiplicity
_atom_site_calc_flag
S1 S 0.74730(5) 0.28476(3) 0.03428(3) 0.05238(17) Uani 1 1 d
C17 C 0.72379(14) 0.27324(12) 0.14660(11) 0.0416(4) Uani 1 1 d
N2 N 0.74288(16) 0.18948(12) 0.19171(12) 0.0550(4) Uani 1 1 d
N1 N 0.68577(19) 0.34942(14) 0.19532(13) 0.0605(4) Uani 1 1 d
C18 C 0.7807(3) 0.09713(17) 0.1522(2) 0.0718(6) Uani 1 1 d
O6 O 0.87392(12) 0.86116(10) 0.09565(8) 0.0535(3) Uani 1 1 d
O5 O 1.04563(12) 0.95935(10) 0.21504(10) 0.0559(3) Uani 1 1 d
O1 O 0.63103(12) 0.86664(10) 0.12600(9) 0.0538(3) Uani 1 1 d
O3 O 0.68038(17) 1.11747(11) 0.37619(9) 0.0668(4) Uani 1 1 d
O4 O 0.94017(15) 1.03564(10) 0.37738(10) 0.0640(4) Uani 1 1 d
C1 C 0.66230(19) 0.85937(13) 0.03673(12) 0.0507(4) Uani 1 1 d
O2 O 0.51977(15) 0.97910(11) 0.27194(10) 0.0644(4) Uani 1 1 d
C6 C 0.79321(19) 0.85600(13) 0.02055(12) 0.0515(4) Uani 1 1 d
C16 C 0.49765(19) 0.87417(17) 0.14459(16) 0.0597(5) Uani 1 1 d
C8 C 1.0793(2) 0.87379(17) 0.16780(17) 0.0623(5) Uani 1 1 d
C7 C 1.00729(19) 0.86952(18) 0.07920(15) 0.0592(5) Uani 1 1 d
C15 C 0.4851(2) 0.88306(16) 0.24444(16) 0.0613(5) Uani 1 1 d
C11 C 0.8945(3) 1.11131(17) 0.43359(17) 0.0683(6) Uani 1 1 d
C10 C 1.0648(2) 1.05588(19) 0.34773(19) 0.0707(6) Uani 1 1 d
C14 C 0.5107(2) 0.99457(19) 0.36616(14) 0.0645(5) Uani 1 1 d
C2 C 0.5741(2) 0.85251(16) -0.03506(16) 0.0650(5) Uani 1 1 d
C13 C 0.5494(3) 1.09888(19) 0.38707(16) 0.0704(6) Uani 1 1 d
C5 C 0.8330(3) 0.8458(2) -0.06787(15) 0.0738(6) Uani 1 1 d
C12 C 0.7589(2) 1.09307(17) 0.45344(14) 0.0630(5) Uani 1 1 d
C4 C 0.7414(3) 0.8395(2) -0.13887(16) 0.0882(9) Uani 1 1 d
C9 C 1.1145(2) 0.9695(2) 0.29789(18) 0.0708(6) Uani 1 1 d
C3 C 0.6151(3) 0.8425(2) -0.12282(17) 0.0824(8) Uani 1 1 d
H12 H 0.748(2) 1.0259(18) 0.4702(15) 0.063(6) Uiso 1 1 d
H12A H 0.733(2) 1.1323(17) 0.5022(18) 0.066(6) Uiso 1 1 d
H19 H 0.732(2) 0.1870(17) 0.2470(16) 0.059(6) Uiso 1 1 d
H11 H 0.897(3) 1.171(2) 0.399(2) 0.089(8) Uiso 1 1 d
H7 H 1.036(2) 0.814(2) 0.0450(17) 0.073(7) Uiso 1 1 d
H7A H 1.023(2) 0.930(2) 0.0431(17) 0.076(7) Uiso 1 1 d
H14 H 0.566(2) 0.9498(18) 0.4019(17) 0.067(6) Uiso 1 1 d
H13 H 0.527(3) 1.117(2) 0.446(2) 0.077(8) Uiso 1 1 d
H16 H 0.448(2) 0.8166(19) 0.1201(16) 0.068(6) Uiso 1 1 d
H15 H 0.536(2) 0.8361(18) 0.2756(16) 0.065(6) Uiso 1 1 d
H13A H 0.506(2) 1.1368(19) 0.3486(18) 0.071(7) Uiso 1 1 d
H14A H 0.430(3) 0.9872(18) 0.3829(17) 0.075(7) Uiso 1 1 d
H16A H 0.462(2) 0.9301(19) 0.1117(17) 0.068(7) Uiso 1 1 d
H8A H 1.170(3) 0.8703(19) 0.1566(18) 0.080(8) Uiso 1 1 d
H15A H 0.401(3) 0.8691(18) 0.2584(17) 0.069(7) Uiso 1 1 d
H11A H 0.945(3) 1.119(2) 0.489(2) 0.085(8) Uiso 1 1 d
H5 H 0.920(3) 0.8395(19) -0.0759(19) 0.079(8) Uiso 1 1 d
H8 H 1.062(2) 0.817(2) 0.2027(18) 0.076(8) Uiso 1 1 d
H9 H 1.107(2) 0.9093(19) 0.3333(15) 0.062(6) Uiso 1 1 d
H10 H 1.058(3) 1.113(2) 0.307(2) 0.090(8) Uiso 1 1 d
H3 H 0.556(3) 0.837(2) -0.1683(19) 0.080(8) Uiso 1 1 d
H17 H 0.668(2) 0.4068(18) 0.1684(15) 0.055(5) Uiso 1 1 d
H2 H 0.485(3) 0.853(2) -0.0246(19) 0.084(8) Uiso 1 1 d
H10A H 1.123(3) 1.070(2) 0.396(2) 0.087(8) Uiso 1 1 d
H4 H 0.769(3) 0.834(2) -0.196(2) 0.099(9) Uiso 1 1 d
H9A H 1.202(3) 0.984(2) 0.289(2) 0.103(10) Uiso 1 1 d
H18 H 0.686(3) 0.3445(18) 0.2541(19) 0.074(7) Uiso 1 1 d
H21 H 0.761(3) 0.097(3) 0.088(3) 0.112(11) Uiso 1 1 d
H22 H 0.865(4) 0.095(3) 0.138(2) 0.128(12) Uiso 1 1 d
H20 H 0.755(4) 0.048(3) 0.185(3) 0.130(13) Uiso 1 1 d

loop_
_atom_site_aniso_label
_atom_site_aniso_U_11
_atom_site_aniso_U_22
_atom_site_aniso_U_33
_atom_site_aniso_U_23
_atom_site_aniso_U_13
_atom_site_aniso_U_12
S1 0.0631(3) 0.0532(3) 0.0412(2) 0.00284(17) 0.00761(19) 0.00356(19)
C17 0.0354(7) 0.0458(9) 0.0437(8) 0.0002(6) 0.0022(6) 0.0011(6)
N2 0.0643(10) 0.0543(9) 0.0470(9) 0.0116(7) 0.0098(7) 0.0078(7)
N1 0.0768(11) 0.0553(10) 0.0497(9) -0.0040(8) 0.0080(8) 0.0152(8)
C18 0.0845(16) 0.0475(11) 0.0844(17) 0.0131(11) 0.0159(13) 0.0146(11)
O6 0.0471(7) 0.0671(8) 0.0466(7) -0.0036(6) 0.0086(5) -0.0067(5)
O5 0.0491(7) 0.0562(8) 0.0623(8) -0.0042(6) 0.0006(6) 0.0029(5)
O1 0.0451(6) 0.0633(8) 0.0531(7) -0.0038(6) 0.0026(5) -0.0001(5)
O3 0.0956(11) 0.0591(9) 0.0467(7) 0.0070(6) 0.0160(7) 0.0052(7)
O4 0.0773(9) 0.0483(7) 0.0670(9) -0.0124(6) 0.0119(7) -0.0127(6)
C1 0.0617(11) 0.0407(9) 0.0497(9) 0.0025(7) 0.0004(8) -0.0075(7)
O2 0.0784(9) 0.0618(9) 0.0538(8) 0.0071(6) 0.0139(7) 0.0104(7)
C6 0.0614(11) 0.0483(9) 0.0449(9) 0.0001(7) 0.0041(7) -0.0110(8)
C16 0.0436(9) 0.0590(12) 0.0764(13) -0.0035(10) 0.0008(9) 0.0059(8)
C8 0.0486(10) 0.0633(13) 0.0753(14) -0.0089(11) 0.0071(9) 0.0123(9)
C7 0.0486(10) 0.0663(13) 0.0634(12) -0.0085(10) 0.0148(9) 0.0006(9)
C15 0.0440(10) 0.0643(13) 0.0764(14) 0.0108(10) 0.0116(9) 0.0057(9)
C11 0.0948(17) 0.0497(12) 0.0611(13) -0.0126(10) 0.0117(11) -0.0120(11)
C10 0.0660(13) 0.0704(15) 0.0755(15) -0.0138(12) -0.0014(11) -0.0149(11)
C14 0.0604(12) 0.0817(15) 0.0522(11) 0.0134(10) 0.0146(9) 0.0127(10)
C2 0.0685(13) 0.0609(12) 0.0646(13) 0.0065(9) -0.0126(10) -0.0086(10)
C13 0.0913(16) 0.0720(14) 0.0487(11) 0.0036(10) 0.0133(10) 0.0339(12)
C5 0.0801(16) 0.0906(17) 0.0515(11) -0.0018(11) 0.0143(10) -0.0244(13)
C12 0.0919(16) 0.0526(11) 0.0452(10) -0.0022(9) 0.0116(10) 0.0006(10)
C4 0.114(2) 0.109(2) 0.0417(11) 0.0051(12) 0.0037(12) -0.0326(17)
C9 0.0553(12) 0.0803(16) 0.0759(15) -0.0104(12) -0.0114(10) 0.0031(11)
C3 0.102(2) 0.0883(18) 0.0551(13) 0.0095(12) -0.0176(13) -0.0251(15)

loop_
_atom_type_symbol
_atom_type_description
_atom_type_scat_dispersion_real
_atom_type_scat_dispersion_imag
_atom_type_scat_source
C C 0.0033 0.0016 'International Tables Vol C Tables 4.2.6.8 and 6.1.1.4'
H H 0.0000 0.0000 'International Tables Vol C Tables 4.2.6.8 and 6.1.1.4'
N N 0.0061 0.0033 'International Tables Vol C Tables 4.2.6.8 and 6.1.1.4'
O O 0.0106 0.0060 'International Tables Vol C Tables 4.2.6.8 and 6.1.1.4'
S S 0.1246 0.1234 'International Tables Vol C Tables 4.2.6.8 and 6.1.1.4'

loop_
_geom_angle_atom_site_label_1
_geom_angle_atom_site_label_2
_geom_angle_atom_site_label_3
_geom_angle
N2 C17 N1 116.12(17)
N2 C17 S1 123.02(13)
N1 C17 S1 120.87(14)
C17 N2 C18 125.54(18)
C6 O6 C7 116.34(15)
C9 O5 C8 112.54(17)
C1 O1 C16 116.95(15)
C12 O3 C13 113.81(16)
C11 O4 C10 111.77(17)
O1 C1 C2 124.54(19)
O1 C1 C6 115.61(16)
C2 C1 C6 119.82(19)
C14 O2 C15 113.32(17)
O6 C6 C5 124.7(2)
O6 C6 C1 116.03(16)
C5 C6 C1 119.27(19)
O1 C16 C15 108.26(17)
O5 C8 C7 109.89(17)
O6 C7 C8 108.74(17)
O2 C15 C16 109.24(17)
O4 C11 C12 109.73(18)
O4 C10 C9 109.77(19)
O2 C14 C13 108.42(18)
C1 C2 C3 120.3(2)
O3 C13 C14 113.70(18)
C6 C5 C4 119.5(3)
O3 C12 C11 109.43(19)
C3 C4 C5 121.0(2)
O5 C9 C10 109.3(2)
C4 C3 C2 120.1(2)

loop_
_geom_bond_atom_site_label_1
_geom_bond_atom_site_label_2
_geom_bond_distance
S1 C17 1.6921(18)
C17 N2 1.333(2)
C17 N1 1.331(2)
N2 C18 1.448(3)
O6 C6 1.372(2)
O6 C7 1.426(2)
O5 C9 1.406(3)
O5 C8 1.409(3)
O1 C1 1.372(2)
O1 C16 1.433(2)
O3 C12 1.422(3)
O3 C13 1.406(3)
O4 C11 1.417(3)
O4 C10 1.414(3)
C1 C2 1.384(3)
C1 C6 1.397(3)
O2 C14 1.414(3)
O2 C15 1.414(3)
C6 C5 1.390(3)
C16 C15 1.490(3)
C8 C7 1.488(3)
C11 C12 1.477(4)
C10 C9 1.491(4)
C14 C13 1.507(4)
C2 C3 1.385(4)
C5 C4 1.398(4)
C4 C3 1.349(5)
